data_7718263
loop_
_publ_author_name
'Zuffa, Caterina'
'Veclani, Daniele'
'Marchini, Marianna'
'Monti, Filippo'
'Cappuccino, Chiara'
'Maini, Lucia'
'Ventura, Barbara'

_publ_section_title
;
 Rationalization of the structural, electronic and photophysical
 properties of silver(I) halide <i>n</i>-picolylamine hybrid coordination
 polymers.
;
_journal_issue 7
_journal_name_full 'Dalton transactions (Cambridge, England : 2003)'
_journal_page_first 2799
_journal_page_last 2811
_journal_paper_doi 10.1039/d4dt03003f
_journal_volume 54
_journal_year 2025
_chemical_formula_moiety 'C6 H8 Ag Cl N2'
_chemical_formula_sum 'C6 H8 Ag Cl N2'
_chemical_formula_weight 251.46
_chemical_melting_point 343.15
_chemical_name_systematic '[(AgCl)(2-pica)]n'
_chemical_properties_physical Photo-sensitive
_space_group_crystal_system orthorhombic
_space_group_IT_number 19
_space_group_name_Hall 'P 2ac 2ab'
_space_group_name_H-M_alt 'P 21 21 21'
_atom_sites_solution_hydrogens geom
_audit_creation_date 2023-02-08
_audit_creation_method
;
Olex2 1.5
(compiled 2022.04.07 svn.rca3783a0 for OlexSys, GUI svn.r6498)
;
_audit_update_record
;
2024-06-13 deposited with the CCDC.	2025-01-03 downloaded from the CCDC.
;
_cell_angle_alpha 90
_cell_angle_beta 90
_cell_angle_gamma 90
_cell_formula_units_Z 4
_cell_length_a 6.5423(4)
_cell_length_b 7.0698(5)
_cell_length_c 17.3926(10)
_cell_measurement_reflns_used 948
_cell_measurement_temperature 293(2)
_cell_measurement_theta_max 24.3010
_cell_measurement_theta_min 3.7200
_cell_volume 804.46(9)
_computing_cell_refinement 'CrysAlisPro 1.171.38.42b (Rigaku OD, 2015)'
_computing_data_collection 'CrysAlisPro 1.171.38.42b (Rigaku OD, 2015)'
_computing_data_reduction 'CrysAlisPro 1.171.38.42b (Rigaku OD, 2015)'
_computing_molecular_graphics 'Olex2 1.5 (Dolomanov et al., 2009)'
_computing_publication_material 'Olex2 1.5 (Dolomanov et al., 2009)'
_computing_structure_refinement 'SHELXL 2018/3 (Sheldrick, 2015)'
_computing_structure_solution 'SHELXT 2018/2 (Sheldrick, 2018)'
_diffrn_ambient_temperature 293(2)
_diffrn_detector_area_resol_mean 16.1340
_diffrn_detector_type Sapphire3
_diffrn_measured_fraction_theta_full 0.997
_diffrn_measured_fraction_theta_max 0.847
_diffrn_measurement_details
;
List of Runs (angles in degrees, time in seconds):

  # Type    Start    End  Width  t~exp~   \w     \q     \k     \f   Frames
#--------------------------------------------------------------------------
  1  \w    -42.00   9.00   1.00   32.15    --  -17.67  77.00   0.00   51
  2  \w    -20.00  19.00   1.00   32.15    --  -17.67  77.00-150.00   39
  3  \w     35.00  88.00   1.00   32.15    --   18.85  77.00  30.00   53
;
_diffrn_measurement_device 'four-circle diffractometer'
_diffrn_measurement_device_type 'Xcalibur, Sapphire3'
_diffrn_measurement_method '\w scans'
_diffrn_radiation_type MoK\a
_diffrn_radiation_wavelength 0.71073
_diffrn_reflns_av_R_equivalents 0.0235
_diffrn_reflns_av_unetI/netI 0.0547
_diffrn_reflns_Laue_measured_fraction_full 0.997
_diffrn_reflns_Laue_measured_fraction_max 0.847
_diffrn_reflns_limit_h_max 7
_diffrn_reflns_limit_h_min -8
_diffrn_reflns_limit_k_max 6
_diffrn_reflns_limit_k_min -8
_diffrn_reflns_limit_l_max 23
_diffrn_reflns_limit_l_min -21
_diffrn_reflns_number 2384
_diffrn_reflns_point_group_measured_fraction_full 0.902
_diffrn_reflns_point_group_measured_fraction_max 0.733
_diffrn_reflns_theta_full 25.000
_diffrn_reflns_theta_max 29.248
_diffrn_reflns_theta_min 3.327
_exptl_absorpt_coefficient_mu 2.760
_exptl_absorpt_correction_T_max 1.00000
_exptl_absorpt_correction_T_min 0.87046
_exptl_absorpt_correction_type multi-scan
_exptl_absorpt_process_details
;
CrysAlisPro 1.171.38.42b (Rigaku Oxford Diffraction, 2015)
Empirical absorption correction using spherical harmonics,
 implemented in SCALE3 ABSPACK scaling algorithm.
;
_exptl_crystal_colour colourless
_exptl_crystal_colour_primary colourless
_exptl_crystal_density_diffrn 2.076
_exptl_crystal_description plate
_exptl_crystal_F_000 488
_exptl_crystal_preparation Luminescent
_exptl_crystal_recrystallization_method 'Solvothermal reaction'
_exptl_crystal_size_max 0.144
_exptl_crystal_size_mid 0.127
_exptl_crystal_size_min 0.057
_refine_diff_density_max 0.446
_refine_diff_density_min -0.475
_refine_diff_density_rms 0.098
_refine_ls_abs_structure_details
;
 Refined as an inversion twin.
;
_refine_ls_abs_structure_Flack 0.21(8)
_refine_ls_extinction_method none
_refine_ls_goodness_of_fit_ref 0.999
_refine_ls_hydrogen_treatment constr
_refine_ls_matrix_type full
_refine_ls_number_parameters 92
_refine_ls_number_reflns 1603
_refine_ls_number_restraints 0
_refine_ls_restrained_S_all 0.999
_refine_ls_R_factor_all 0.0610
_refine_ls_R_factor_gt 0.0427
_refine_ls_shift/su_max 0.000
_refine_ls_shift/su_mean 0.000
_refine_ls_structure_factor_coef Fsqd
_refine_ls_weighting_details 'w=1/[\s^2^(Fo^2^)+(0.0178P)^2^] where P=(Fo^2^+2Fc^2^)/3'
_refine_ls_weighting_scheme calc
_refine_ls_wR_factor_gt 0.0608
_refine_ls_wR_factor_ref 0.0673
_reflns_Friedel_coverage 0.467
_reflns_Friedel_fraction_full 0.757
_reflns_Friedel_fraction_max 0.569
_reflns_number_gt 1247
_reflns_number_total 1603
_reflns_threshold_expression 'I > 2\s(I)'
_cod_data_source_file d4dt03003f2.cif
_cod_data_source_block agcl_2pica_b
_cod_database_code 7718263
_shelx_shelxl_version_number 2018/3
_shelx_space_group_comment
;
The symmetry employed for this shelxl refinement is uniquely defined
by the following loop, which should always be used as a source of
symmetry information in preference to the above space-group names.
They are only intended as comments.
;
_olex2_refinement_description
;
1. Twinned data refinement
 Scales: 0.79(8)
 0.21(8)
2. Fixed Uiso
 At 1.2 times of:
  All C(H) groups, All C(H,H) groups, All N(H,H) groups
3.a Secondary CH2 refined with riding coordinates:
 N003(H00A,H00B), C007(H00C,H00D)
3.b Aromatic/amide H refined with riding coordinates:
 C005(H005), C008(H008), C009(H009), C00A(H00E)
;
_olex2_submission_special_instructions 'No special instructions were received'
_oxdiff_exptl_absorpt_empirical_details
;
Empirical correction (ABSPACK) includes:
- Absorption correction using spherical harmonics
- Frame scaling
;

loop_
_space_group_symop_operation_xyz
'x, y, z'
'-x+1/2, -y, z+1/2'
'-x, y+1/2, -z+1/2'
'x+1/2, -y+1/2, -z'

loop_
_atom_site_label
_atom_site_type_symbol
_atom_site_fract_x
_atom_site_fract_y
_atom_site_fract_z
_atom_site_U_iso_or_equiv
_atom_site_adp_type
_atom_site_occupancy
_atom_site_site_symmetry_order
_atom_site_calc_flag
_atom_site_refinement_flags_posn
_atom_site_refinement_flags_adp
_atom_site_refinement_flags_occupancy
_atom_site_disorder_assembly
_atom_site_disorder_group
Ag01 Ag 0.40142(10) 0.42609(10) 0.55263(3) 0.0621(2) Uani 1 1 d . . . . .
Cl00 Cl 0.7014(2) 0.4138(3) 0.47050(10) 0.0474(4) Uani 1 1 d . . . . .
N003 N 0.1046(8) 0.6101(7) 0.5635(3) 0.0518(16) Uani 1 1 d . . . . .
H00A H 0.136309 0.732540 0.563380 0.062 Uiso 1 1 calc R U . . .
H00B H 0.020949 0.587231 0.524272 0.062 Uiso 1 1 calc R U . . .
N004 N 0.3428(9) 0.4723(9) 0.6854(3) 0.0455(16) Uani 1 1 d . . . . .
C005 C 0.4710(11) 0.4460(10) 0.7436(4) 0.0497(19) Uani 1 1 d . . . . .
H005 H 0.602356 0.403916 0.732449 0.060 Uiso 1 1 calc R U . . .
C006 C 0.1550(10) 0.5368(10) 0.7012(4) 0.0411(18) Uani 1 1 d . . . . .
C007 C 0.0070(11) 0.5593(11) 0.6355(4) 0.053(2) Uani 1 1 d . . . . .
H00C H -0.066586 0.441413 0.628503 0.064 Uiso 1 1 calc R U . . .
H00D H -0.091939 0.656090 0.648712 0.064 Uiso 1 1 calc R U . . .
C008 C 0.0961(12) 0.5727(11) 0.7761(4) 0.0554(19) Uani 1 1 d . . . . .
H008 H -0.034726 0.617349 0.786470 0.066 Uiso 1 1 calc R U . . .
C009 C 0.4221(14) 0.4768(11) 0.8187(4) 0.060(2) Uani 1 1 d . . . . .
H009 H 0.516429 0.453813 0.857575 0.072 Uiso 1 1 calc R U . . .
C00A C 0.2320(13) 0.5419(11) 0.8353(4) 0.064(2) Uani 1 1 d . . . . .
H00E H 0.194048 0.565536 0.885896 0.076 Uiso 1 1 calc R U . . .

loop_
_atom_site_aniso_label
_atom_site_aniso_U_11
_atom_site_aniso_U_22
_atom_site_aniso_U_33
_atom_site_aniso_U_23
_atom_site_aniso_U_13
_atom_site_aniso_U_12
Ag01 0.0622(4) 0.0730(4) 0.0510(3) -0.0082(4) 0.0160(4) 0.0017(4)
Cl00 0.0384(8) 0.0498(10) 0.0540(10) 0.0003(10) 0.0040(9) 0.0032(10)
N003 0.054(3) 0.043(4) 0.059(4) 0.010(3) -0.020(4) -0.006(3)
N004 0.044(4) 0.053(4) 0.039(3) -0.008(3) -0.003(3) 0.001(3)
C005 0.043(4) 0.052(5) 0.054(4) -0.005(5) -0.003(4) 0.007(4)
C006 0.038(4) 0.040(4) 0.045(4) -0.006(4) 0.001(3) 0.001(3)
C007 0.041(4) 0.065(5) 0.054(4) -0.004(5) -0.002(4) 0.010(5)
C008 0.053(4) 0.058(5) 0.055(4) -0.009(5) 0.010(5) 0.002(7)
C009 0.067(6) 0.067(6) 0.046(4) -0.003(4) -0.009(5) -0.001(6)
C00A 0.082(6) 0.072(6) 0.037(4) -0.009(4) 0.017(5) -0.009(6)

loop_
_atom_type_symbol
_atom_type_description
_atom_type_scat_dispersion_real
_atom_type_scat_dispersion_imag
_atom_type_scat_source
C C 0.0033 0.0016 'International Tables Vol C Tables 4.2.6.8 and 6.1.1.4'
H H 0.0000 0.0000 'International Tables Vol C Tables 4.2.6.8 and 6.1.1.4'
Ag Ag -0.8971 1.1015 'International Tables Vol C Tables 4.2.6.8 and 6.1.1.4'
Cl Cl 0.1484 0.1585 'International Tables Vol C Tables 4.2.6.8 and 6.1.1.4'
N N 0.0061 0.0033 'International Tables Vol C Tables 4.2.6.8 and 6.1.1.4'

loop_
_geom_angle_atom_site_label_1
_geom_angle_atom_site_label_2
_geom_angle_atom_site_label_3
_geom_angle
_geom_angle_site_symmetry_1
_geom_angle_site_symmetry_3
_geom_angle_publ_flag
Cl00 Ag01 Cl00 105.41(4) . 4_456 ?
N003 Ag01 Cl00 137.42(14) . . ?
N003 Ag01 Cl00 95.86(14) . 4_456 ?
N003 Ag01 N004 73.1(2) . . ?
N004 Ag01 Cl00 135.28(15) . . ?
N004 Ag01 Cl00 100.69(15) . 4_456 ?
Ag01 Cl00 Ag01 119.92(7) . 4_556 ?
Ag01 N003 H00A 110.3 . . ?
Ag01 N003 H00B 110.3 . . ?
H00A N003 H00B 108.5 . . ?
C007 N003 Ag01 107.3(4) . . ?
C007 N003 H00A 110.3 . . ?
C007 N003 H00B 110.3 . . ?
C005 N004 Ag01 128.6(5) . . ?
C005 N004 C006 118.1(6) . . ?
C006 N004 Ag01 113.3(4) . . ?
N004 C005 H005 118.0 . . ?
N004 C005 C009 124.1(7) . . ?
C009 C005 H005 118.0 . . ?
N004 C006 C007 118.1(6) . . ?
N004 C006 C008 120.8(7) . . ?
C008 C006 C007 121.1(7) . . ?
N003 C007 C006 113.4(6) . . ?
N003 C007 H00C 108.9 . . ?
N003 C007 H00D 108.9 . . ?
C006 C007 H00C 108.9 . . ?
C006 C007 H00D 108.9 . . ?
H00C C007 H00D 107.7 . . ?
C006 C008 H008 120.1 . . ?
C00A C008 C006 119.7(7) . . ?
C00A C008 H008 120.1 . . ?
C005 C009 H009 120.9 . . ?
C00A C009 C005 118.3(8) . . ?
C00A C009 H009 120.9 . . ?
C008 C00A H00E 120.5 . . ?
C009 C00A C008 119.1(7) . . ?
C009 C00A H00E 120.5 . . ?

loop_
_geom_bond_atom_site_label_1
_geom_bond_atom_site_label_2
_geom_bond_distance
_geom_bond_site_symmetry_2
_geom_bond_publ_flag
Ag01 Cl00 2.766(2) 4_456 ?
Ag01 Cl00 2.4290(17) . ?
Ag01 N003 2.345(5) . ?
Ag01 N004 2.363(6) . ?
N003 H00A 0.8900 . ?
N003 H00B 0.8900 . ?
N003 C007 1.450(8) . ?
N004 C005 1.328(8) . ?
N004 C006 1.339(8) . ?
C005 H005 0.9300 . ?
C005 C009 1.362(9) . ?
C006 C007 1.506(9) . ?
C006 C008 1.382(9) . ?
C007 H00C 0.9700 . ?
C007 H00D 0.9700 . ?
C008 H008 0.9300 . ?
C008 C00A 1.378(10) . ?
C009 H009 0.9300 . ?
C009 C00A 1.357(10) . ?
C00A H00E 0.9300 . ?

loop_
_geom_torsion_atom_site_label_1
_geom_torsion_atom_site_label_2
_geom_torsion_atom_site_label_3
_geom_torsion_atom_site_label_4
_geom_torsion
_geom_torsion_site_symmetry_1
_geom_torsion_site_symmetry_2
_geom_torsion_site_symmetry_3
_geom_torsion_site_symmetry_4
_geom_torsion_publ_flag
Ag01 N003 C007 C006 42.3(7) . . . . ?
Ag01 N004 C005 C009 -180.0(6) . . . . ?
Ag01 N004 C006 C007 3.6(8) . . . . ?
Ag01 N004 C006 C008 -179.6(6) . . . . ?
N004 C005 C009 C00A -1.3(12) . . . . ?
N004 C006 C007 N003 -32.4(9) . . . . ?
N004 C006 C008 C00A 0.1(12) . . . . ?
C005 N004 C006 C007 -177.6(7) . . . . ?
C005 N004 C006 C008 -0.8(10) . . . . ?
C005 C009 C00A C008 0.6(12) . . . . ?
C006 N004 C005 C009 1.4(11) . . . . ?
C006 C008 C00A C009 0.0(12) . . . . ?
C007 C006 C008 C00A 176.8(7) . . . . ?
C008 C006 C007 N003 150.7(7) . . . . ?

loop_
_twin_individual_id
_twin_individual_mass_fraction_refined
1 0.79(8)
2 0.21(8)
